data_7717113
loop_
_publ_author_name
'Khotchasanthong, Kenika'
'Chinchan, Kunlanit'
'Kongpatpanich, Kanokwan'
'Pinyo, Waraporn'
'Kielar, Filip'
'Dungkaew, Winya'
'Sukwattanasinitt, Mongkol'
'Laksee, Sakchai'
'Chainok, Kittipong'

_publ_section_title
;
 Construction of 2D zinc(II) MOFs with tricarboxylate and N-donor mixed
 ligands for multiresponsive luminescence sensors and CO<sub>2</sub>
 adsorption.
;
_journal_issue 45
_journal_name_full 'Dalton transactions (Cambridge, England : 2003)'
_journal_page_first 18243
_journal_page_last 18257
_journal_paper_doi 10.1039/d4dt01825g
_journal_volume 53
_journal_year 2024
_chemical_formula_moiety 'C60 H39 N4 O12 Zn2, C3 H7 N O, 2(C2 H8 N), [+ solvents]1[C3H7NO], 3[CH4O]'
_chemical_formula_sum 'C73 H81 N8 O17 Zn2'
_chemical_formula_weight 1473.19
_space_group_crystal_system monoclinic
_space_group_IT_number 14
_space_group_name_Hall '-P 2yn'
_space_group_name_H-M_alt 'P 1 21/n 1'
_atom_sites_solution_hydrogens geom
_audit_creation_date 2024-06-18
_audit_creation_method
;
Olex2 1.5
(compiled 2024.02.16 svn.r378c4104 for OlexSys, GUI svn.r6928)
;
_audit_update_record
;
2024-06-19 deposited with the CCDC.	2024-09-27 downloaded from the CCDC.
;
_cell_angle_alpha 90
_cell_angle_beta 112.9720(10)
_cell_angle_gamma 90
_cell_formula_units_Z 4
_cell_length_a 16.3834(5)
_cell_length_b 27.2898(9)
_cell_length_c 17.2612(6)
_cell_measurement_reflns_used 9579
_cell_measurement_temperature 100
_cell_measurement_theta_max 70.126
_cell_measurement_theta_min 5.034
_cell_volume 7105.4(4)
_computing_cell_refinement 'SAINT v8.37A (Bruker, 2015)'
_computing_data_reduction 'SAINT v8.37A (Bruker, 2015)'
_computing_molecular_graphics 'Olex2 1.5 (Dolomanov et al., 2009)'
_computing_publication_material 'Olex2 1.5 (Dolomanov et al., 2009)'
_computing_structure_refinement 'SHELXL 2018/3 (Sheldrick, 2015)'
_computing_structure_solution 'ShelXT (Sheldrick, 2015)'
_diffrn_ambient_temperature 100.00
_diffrn_detector 'PHOTON 100 CMOS DETECTOR'
_diffrn_detector_area_resol_mean 10.4167
_diffrn_detector_type 'PHOTON 100 CMOS'
_diffrn_measured_fraction_theta_full 0.997
_diffrn_measured_fraction_theta_max 0.995
_diffrn_measurement_device '\k-Geometry Diffractometer'
_diffrn_measurement_device_type 'BRUKER D8 VENTURE'
_diffrn_measurement_method '\w and \f scans'
_diffrn_radiation_collimation '0.6 mm'
_diffrn_radiation_monochromator graphite
_diffrn_radiation_probe x-ray
_diffrn_radiation_type CuK\a
_diffrn_radiation_wavelength 1.54178
_diffrn_radiation_xray_symbol K-L~3~
_diffrn_reflns_av_R_equivalents 0.0358
_diffrn_reflns_av_unetI/netI 0.0253
_diffrn_reflns_Laue_measured_fraction_full 0.997
_diffrn_reflns_Laue_measured_fraction_max 0.995
_diffrn_reflns_limit_h_max 18
_diffrn_reflns_limit_h_min -19
_diffrn_reflns_limit_k_max 33
_diffrn_reflns_limit_k_min -31
_diffrn_reflns_limit_l_max 21
_diffrn_reflns_limit_l_min -19
_diffrn_reflns_number 76400
_diffrn_reflns_point_group_measured_fraction_full 0.997
_diffrn_reflns_point_group_measured_fraction_max 0.995
_diffrn_reflns_theta_full 67.679
_diffrn_reflns_theta_max 70.134
_diffrn_reflns_theta_min 3.348
_diffrn_source 'X-ray tube'
_diffrn_source_current 50.0
_diffrn_source_power 2.5
_diffrn_source_target Cu
_diffrn_source_type 'Micro focus tube'
_diffrn_source_voltage 50.0
_diffrn_standards_number 0
_exptl_absorpt_coefficient_mu 1.449
_exptl_absorpt_correction_T_max 0.7533
_exptl_absorpt_correction_T_min 0.6703
_exptl_absorpt_correction_type multi-scan
_exptl_absorpt_process_details
;
SADABS-2014/5 (Bruker,2014/5) was used for absorption correction.
wR2(int) was 0.0771 before and 0.0546 after correction.
The Ratio of minimum to maximum transmission is 0.8898.
The \l/2 correction factor is Not present.
;
_exptl_crystal_colour colourless
_exptl_crystal_colour_primary colourless
_exptl_crystal_density_diffrn 1.377
_exptl_crystal_description plate
_exptl_crystal_F_000 3084
_exptl_crystal_size_max 0.32
_exptl_crystal_size_mid 0.2
_exptl_crystal_size_min 0.2
_refine_diff_density_max 2.707
_refine_diff_density_min -0.927
_refine_diff_density_rms 0.091
_refine_ls_extinction_method none
_refine_ls_goodness_of_fit_ref 1.020
_refine_ls_hydrogen_treatment constr
_refine_ls_matrix_type full
_refine_ls_number_parameters 808
_refine_ls_number_reflns 13440
_refine_ls_number_restraints 0
_refine_ls_restrained_S_all 1.020
_refine_ls_R_factor_all 0.0636
_refine_ls_R_factor_gt 0.0587
_refine_ls_shift/su_max 0.001
_refine_ls_shift/su_mean 0.000
_refine_ls_structure_factor_coef Fsqd
_refine_ls_weighting_details 'w=1/[\s^2^(Fo^2^)+(0.1089P)^2^+9.6815P] where P=(Fo^2^+2Fc^2^)/3'
_refine_ls_weighting_scheme calc
_refine_ls_wR_factor_gt 0.1660
_refine_ls_wR_factor_ref 0.1715
_reflns_Friedel_coverage 0.000
_reflns_number_gt 11931
_reflns_number_total 13440
_reflns_threshold_expression 'I > 2\s(I)'
_cod_data_source_file d4dt01825g2.cif
_cod_data_source_block 1amp
_cod_depositor_comments 'Adding full bibliography for 7717113--7717114.cif.'
_cod_database_code 7717113
_shelx_shelxl_version_number 2018/3
_shelx_space_group_comment
;
The symmetry employed for this shelxl refinement is uniquely defined
by the following loop, which should always be used as a source of
symmetry information in preference to the above space-group names.
They are only intended as comments.
;
_shelx_estimated_absorpt_t_max 0.760
_shelx_estimated_absorpt_t_min 0.654
_olex2_refinement_description
;
1. Fixed Uiso
 At 1.2 times of:
  All C(H) groups, All N(H) groups, All N(H,H) groups
 At 1.5 times of:
  All C(H,H,H) groups
2.a Secondary CH2 refined with riding coordinates:
 N5(H5A,H5B), N6(H6A,H6B)
2.b Aromatic/amide H refined with riding coordinates:
 N2(H2), N3(H3), N4(H4), C3(H3A), C4(H4A), C6(H6), C7(H7), C9(H9), C11(H11),
 C13(H13), C15(H15), C16(H16), C19(H19), C20(H20), C22(H22), C23(H23), C26(H26),
  C27(H27), C30(H30), C31(H31), C33(H33), C34(H34), C36(H36), C38(H38),
 C40(H40), C42(H42), C43(H43), C46(H46), C47(H47), C49(H49), C50(H50), C53(H53),
  C54(H54), C55(H55), C56(H56), C57(H57), C58(H58), C59(H59), C60(H60), C67(H67)
2.c Idealised Me refined as rotating group:
 C61(H61A,H61B,H61C), C62(H62A,H62B,H62C), C63(H63A,H63B,H63C), C64(H64A,H64B,
 H64C), C65(H65A,H65B,H65C), C66(H66A,H66B,H66C)
;
_smtbx_masks_void_probe_radius 1.2
_smtbx_masks_void_truncation_radius 1.2
_platon_squeeze_void_probe_radius 1.20
_olex2_submission_special_instructions 'No special instructions were received'

loop_
_space_group_symop_operation_xyz
'x, y, z'
'-x+1/2, y+1/2, -z+1/2'
'-x, -y, -z'
'x-1/2, -y-1/2, z-1/2'

loop_
_atom_site_label
_atom_site_type_symbol
_atom_site_fract_x
_atom_site_fract_y
_atom_site_fract_z
_atom_site_U_iso_or_equiv
_atom_site_adp_type
_atom_site_occupancy
_atom_site_site_symmetry_order
_atom_site_calc_flag
_atom_site_refinement_flags_posn
_atom_site_refinement_flags_adp
_atom_site_refinement_flags_occupancy
_atom_site_disorder_assembly
_atom_site_disorder_group
Zn1 Zn 0.56526(2) 0.34256(2) 0.68824(2) 0.02494(12) Uani 1 1 d . . . . .
Zn2 Zn 0.92127(2) -0.15920(2) 0.28259(2) 0.02079(11) Uani 1 1 d . . . A 1
O1 O 0.55066(14) 0.28724(7) 0.60826(14) 0.0333(5) Uani 1 1 d . . . . .
O2 O 0.49836(15) 0.24757(8) 0.69210(14) 0.0378(5) Uani 1 1 d . . . . .
O3 O 0.82901(11) -0.12068(6) 0.30068(11) 0.0231(4) Uani 1 1 d . . . . .
O4 O 0.92024(12) -0.07857(8) 0.41165(14) 0.0373(5) Uani 1 1 d . . . . .
O5 O 0.04526(12) -0.13770(7) 0.31906(14) 0.0314(4) Uani 1 1 d . . . . .
O6 O -0.02091(12) -0.08079(7) 0.22383(14) 0.0334(5) Uani 1 1 d . . . . .
O7 O 0.67313(13) 0.37464(7) 0.68747(13) 0.0315(4) Uani 1 1 d . . . . .
O8 O 0.58347(15) 0.40951(10) 0.56819(15) 0.0490(6) Uani 1 1 d . . . . .
O9 O 0.94039(14) 0.77029(7) 0.32290(13) 0.0332(5) Uani 1 1 d . . . . .
O10 O 0.9485(2) 0.80463(8) 0.44059(16) 0.0522(7) Uani 1 1 d . . . . .
O11 O 1.51558(14) 0.42751(8) 0.73103(19) 0.0495(7) Uani 1 1 d . . . . .
O12 O 1.44198(12) 0.36736(7) 0.64653(13) 0.0294(4) Uani 1 1 d . . . . .
O13 O 0.84415(19) 0.19224(12) 0.3883(2) 0.0748(10) Uani 1 1 d . . . . .
N1 N 0.61201(16) 0.33189(9) 0.81295(16) 0.0299(5) Uani 1 1 d . . . . .
N2 N 0.6090(2) 0.32456(10) 0.93767(17) 0.0425(6) Uani 1 1 d . . . . .
H2 H 0.591323 0.315850 0.977695 0.051 Uiso 1 1 calc R U . . .
N3 N 0.85758(14) -0.17642(8) 0.15837(14) 0.0255(5) Uani 1 1 d . . . . .
H3 H 0.888366 -0.169400 0.211633 0.031 Uiso 1 1 calc R U . A 2
N4 N 0.79213(17) -0.21717(10) 0.04183(16) 0.0379(6) Uani 1 1 d . . . . .
H4 H 0.772894 -0.241895 0.006628 0.046 Uiso 1 1 calc R U . . .
N5 N 0.92904(18) 0.10839(11) 0.46852(17) 0.0417(6) Uani 1 1 d . . . . .
H5A H 0.981658 0.106877 0.513688 0.050 Uiso 1 1 calc R U . . .
H5B H 0.920462 0.139965 0.450148 0.050 Uiso 1 1 calc R U . . .
N6 N 0.4258(3) 0.37415(18) 0.4660(3) 0.0803(12) Uani 1 1 d . . . . .
H6A H 0.472895 0.381188 0.514392 0.096 Uiso 1 1 calc R U . . .
H6B H 0.387026 0.355409 0.479103 0.096 Uiso 1 1 calc R U . . .
N7 N 0.83762(17) 0.25125(9) 0.29431(17) 0.0358(6) Uani 1 1 d . . . . .
C1 C 0.51812(17) 0.24982(10) 0.62913(18) 0.0268(6) Uani 1 1 d . . . . .
C2 C 0.50371(17) 0.20538(10) 0.57364(16) 0.0242(5) Uani 1 1 d . . . . .
C3 C 0.54886(17) 0.19946(10) 0.52088(17) 0.0254(5) Uani 1 1 d . . . . .
H3A H 0.586974 0.224753 0.517116 0.030 Uiso 1 1 calc R U . . .
C4 C 0.53904(17) 0.15691(9) 0.47336(17) 0.0230(5) Uani 1 1 d . . . . .
H4A H 0.571673 0.153040 0.438781 0.028 Uiso 1 1 calc R U . . .
C5 C 0.48149(16) 0.12004(9) 0.47642(15) 0.0195(5) Uani 1 1 d . . . . .
C6 C 0.43413(16) 0.12698(9) 0.52816(16) 0.0222(5) Uani 1 1 d . . . . .
H6 H 0.393314 0.102662 0.529739 0.027 Uiso 1 1 calc R U . . .
C7 C 0.44617(18) 0.16876(10) 0.57683(17) 0.0252(5) Uani 1 1 d . . . . .
H7 H 0.414880 0.172434 0.612654 0.030 Uiso 1 1 calc R U . . .
C8 C 0.47257(16) 0.07286(9) 0.43128(15) 0.0182(5) Uani 1 1 d . . . . .
C9 C 0.54523(16) 0.05116(9) 0.42143(15) 0.0183(5) Uani 1 1 d . . . . .
H9 H 0.599774 0.068466 0.438673 0.022 Uiso 1 1 calc R U . . .
C10 C 0.53876(15) 0.00419(9) 0.38645(14) 0.0175(5) Uani 1 1 d . . . . .
C11 C 0.45803(15) -0.02056(9) 0.36024(14) 0.0176(5) Uani 1 1 d . . . . .
H11 H 0.453326 -0.052436 0.336772 0.021 Uiso 1 1 calc R U . . .
C12 C 0.38347(15) 0.00079(9) 0.36788(15) 0.0178(5) Uani 1 1 d . . . . .
C13 C 0.39201(16) 0.04747(9) 0.40294(14) 0.0177(5) Uani 1 1 d . . . . .
H13 H 0.341826 0.062436 0.407719 0.021 Uiso 1 1 calc R U . . .
C14 C 0.61735(15) -0.01945(9) 0.37925(14) 0.0166(5) Uani 1 1 d . . . . .
C15 C 0.60768(16) -0.05125(9) 0.31277(14) 0.0188(5) Uani 1 1 d . . . . .
H15 H 0.550223 -0.057336 0.271108 0.023 Uiso 1 1 calc R U . . .
C16 C 0.68030(16) -0.07402(9) 0.30658(15) 0.0185(5) Uani 1 1 d . . . . .
H16 H 0.672102 -0.095529 0.260867 0.022 Uiso 1 1 calc R U . . .
C17 C 0.76553(15) -0.06572(9) 0.36679(15) 0.0186(5) Uani 1 1 d . . . . .
C18 C 0.84505(17) -0.09019(9) 0.36038(16) 0.0228(5) Uani 1 1 d . . . . .
C19 C 0.77580(16) -0.03415(9) 0.43368(16) 0.0213(5) Uani 1 1 d . . . . .
H19 H 0.833374 -0.028067 0.475134 0.026 Uiso 1 1 calc R U . . .
C20 C 0.70308(16) -0.01163(9) 0.44027(16) 0.0201(5) Uani 1 1 d . . . . .
H20 H 0.711246 0.009373 0.486608 0.024 Uiso 1 1 calc R U . . .
C21 C 0.29795(16) -0.02530(9) 0.34208(15) 0.0185(5) Uani 1 1 d . . . . .
C22 C 0.29461(16) -0.07537(9) 0.35887(15) 0.0196(5) Uani 1 1 d . . . . .
H22 H 0.348314 -0.093275 0.383841 0.023 Uiso 1 1 calc R U . . .
C23 C 0.21429(17) -0.09925(9) 0.33968(16) 0.0227(5) Uani 1 1 d . . . . .
H23 H 0.213391 -0.132953 0.353107 0.027 Uiso 1 1 calc R U . . .
C24 C 0.13481(16) -0.07375(9) 0.30064(17) 0.0227(5) Uani 1 1 d . . . . .
C25 C 0.04633(17) -0.09850(10) 0.27902(18) 0.0256(6) Uani 1 1 d . . . . .
C26 C 0.13713(17) -0.02425(10) 0.28252(17) 0.0242(5) Uani 1 1 d . . . . .
H26 H 0.083260 -0.006744 0.255726 0.029 Uiso 1 1 calc R U . . .
C27 C 0.21749(16) -0.00025(9) 0.30328(16) 0.0215(5) Uani 1 1 d . . . . .
H27 H 0.218013 0.033654 0.291032 0.026 Uiso 1 1 calc R U . . .
C28 C 0.65823(19) 0.40287(11) 0.62538(19) 0.0308(6) Uani 1 1 d . . . . .
C29 C 0.73666(18) 0.42999(10) 0.62230(17) 0.0247(5) Uani 1 1 d . . . . .
C30 C 0.82159(18) 0.42205(9) 0.68303(16) 0.0238(5) Uani 1 1 d . . . . .
H30 H 0.830109 0.399208 0.727042 0.029 Uiso 1 1 calc R U . . .
C31 C 0.89356(17) 0.44712(9) 0.67984(15) 0.0220(5) Uani 1 1 d . . . . .
H31 H 0.951024 0.441388 0.721745 0.026 Uiso 1 1 calc R U . . .
C32 C 0.88255(16) 0.48087(9) 0.61542(15) 0.0195(5) Uani 1 1 d . . . . .
C33 C 0.79694(17) 0.48848(10) 0.55480(16) 0.0234(5) Uani 1 1 d . . . . .
H33 H 0.787974 0.511378 0.510779 0.028 Uiso 1 1 calc R U . . .
C34 C 0.72502(18) 0.46308(10) 0.55805(17) 0.0267(6) Uani 1 1 d . . . . .
H34 H 0.667497 0.468419 0.515991 0.032 Uiso 1 1 calc R U . . .
C35 C 0.95937(16) 0.50689(9) 0.60909(15) 0.0191(5) Uani 1 1 d . . . . .
C36 C 0.95023(16) 0.55451(9) 0.57739(15) 0.0198(5) Uani 1 1 d . . . . .
H36 H 0.895482 0.571205 0.563670 0.024 Uiso 1 1 calc R U . . .
C37 C 1.02011(17) 0.57808(9) 0.56547(15) 0.0199(5) Uani 1 1 d . . . . .
C38 C 1.10135(16) 0.55385(9) 0.58848(15) 0.0194(5) Uani 1 1 d . . . . .
H38 H 1.149446 0.569806 0.581289 0.023 Uiso 1 1 calc R U . . .
C39 C 1.11287(16) 0.50657(9) 0.62186(15) 0.0190(5) Uani 1 1 d . . . . .
C40 C 1.04073(16) 0.48341(9) 0.63131(15) 0.0189(5) Uani 1 1 d . . . . .
H40 H 1.047636 0.451070 0.653307 0.023 Uiso 1 1 calc R U . . .
C41 C 1.00526(16) 0.62703(9) 0.52378(16) 0.0211(5) Uani 1 1 d . . . . .
C42 C 1.04137(17) 0.63884(9) 0.46534(16) 0.0239(5) Uani 1 1 d . . . . .
H42 H 1.079685 0.616241 0.454425 0.029 Uiso 1 1 calc R U . . .
C43 C 1.02194(18) 0.68352(10) 0.42258(16) 0.0281(6) Uani 1 1 d . . . . .
H43 H 1.045081 0.690373 0.381118 0.034 Uiso 1 1 calc R U . . .
C44 C 0.96936(18) 0.71793(10) 0.43992(17) 0.0288(6) Uani 1 1 d . . . . .
C45 C 0.9502(2) 0.76834(11) 0.39812(19) 0.0332(6) Uani 1 1 d . . . . .
C46 C 0.9350(2) 0.70654(11) 0.4993(2) 0.0341(6) Uani 1 1 d . . . . .
H46 H 0.899577 0.729994 0.512585 0.041 Uiso 1 1 calc R U . . .
C47 C 0.9511(2) 0.66158(10) 0.53958(19) 0.0298(6) Uani 1 1 d . . . . .
H47 H 0.924977 0.654202 0.578569 0.036 Uiso 1 1 calc R U . . .
C48 C 1.19811(16) 0.48104(9) 0.64292(15) 0.0188(5) Uani 1 1 d . . . . .
C49 C 1.27899(16) 0.50618(9) 0.67693(15) 0.0205(5) Uani 1 1 d . . . . .
H49 H 1.279476 0.539946 0.690509 0.025 Uiso 1 1 calc R U . . .
C50 C 1.35808(17) 0.48246(9) 0.69095(17) 0.0239(5) Uani 1 1 d . . . . .
H50 H 1.412453 0.499769 0.715798 0.029 Uiso 1 1 calc R U . . .
C51 C 1.35870(17) 0.43341(9) 0.66897(17) 0.0233(5) Uani 1 1 d . . . . .
C52 C 1.44560(18) 0.40848(10) 0.68386(19) 0.0283(6) Uani 1 1 d . . . . .
C53 C 1.27891(17) 0.40784(9) 0.63574(16) 0.0231(5) Uani 1 1 d . . . . .
H53 H 1.278746 0.374339 0.620729 0.028 Uiso 1 1 calc R U . . .
C54 C 1.20013(17) 0.43086(9) 0.62448(15) 0.0208(5) Uani 1 1 d . . . . .
H54 H 1.146474 0.412632 0.604000 0.025 Uiso 1 1 calc R U . . .
C55 C 0.5699(2) 0.31247(12) 0.8559(2) 0.0372(7) Uani 1 1 d . . . . .
H55 H 0.518523 0.292503 0.832440 0.045 Uiso 1 1 calc R U . . .
C56 C 0.6810(3) 0.35272(13) 0.9474(2) 0.0487(9) Uani 1 1 d . . . . .
H56 H 0.722306 0.366190 0.998413 0.058 Uiso 1 1 calc R U . . .
C57 C 0.6817(3) 0.35758(14) 0.8702(2) 0.0480(9) Uani 1 1 d . . . . .
H57 H 0.723932 0.375957 0.857108 0.058 Uiso 1 1 calc R U . . .
C58 C 0.83764(18) -0.22050(11) 0.12504(19) 0.0320(6) Uani 1 1 d . . . . .
H58 H 0.853323 -0.250335 0.155682 0.038 Uiso 1 1 calc R U . . .
C59 C 0.7808(2) -0.16868(14) 0.0212(2) 0.0442(8) Uani 1 1 d . . . . .
H59 H 0.750696 -0.155236 -0.033323 0.053 Uiso 1 1 calc R U . . .
C60 C 0.8208(2) -0.14354(12) 0.0936(2) 0.0373(7) Uani 1 1 d . . . . .
H60 H 0.823242 -0.108866 0.098920 0.045 Uiso 1 1 calc R U . . .
C61 C 0.9334(3) 0.07612(18) 0.3998(3) 0.0641(11) Uani 1 1 d . . . . .
H61A H 0.878803 0.079776 0.349413 0.096 Uiso 1 1 calc R U . . .
H61B H 0.939977 0.041891 0.418446 0.096 Uiso 1 1 calc R U . . .
H61C H 0.984349 0.085631 0.386819 0.096 Uiso 1 1 calc R U . . .
C62 C 0.8577(2) 0.09399(14) 0.4945(2) 0.0494(9) Uani 1 1 d . . . . .
H62A H 0.801936 0.091862 0.444950 0.074 Uiso 1 1 calc R U . . .
H62B H 0.851896 0.118448 0.533619 0.074 Uiso 1 1 calc R U . . .
H62C H 0.871454 0.062002 0.522437 0.074 Uiso 1 1 calc R U . . .
C63 C 0.4556(3) 0.3475(2) 0.4084(3) 0.0767(14) Uani 1 1 d . . . . .
H63A H 0.404058 0.336882 0.359125 0.115 Uiso 1 1 calc R U . . .
H63B H 0.489930 0.318700 0.437176 0.115 Uiso 1 1 calc R U . . .
H63C H 0.492918 0.368905 0.390443 0.115 Uiso 1 1 calc R U . . .
C64 C 0.3822(4) 0.4198(2) 0.4252(4) 0.106(2) Uani 1 1 d . . . . .
H64A H 0.336475 0.412266 0.369727 0.160 Uiso 1 1 calc R U . . .
H64B H 0.426329 0.441835 0.418659 0.160 Uiso 1 1 calc R U . . .
H64C H 0.354870 0.435666 0.460020 0.160 Uiso 1 1 calc R U . . .
C65 C 0.8086(3) 0.21787(19) 0.2239(3) 0.0718(13) Uani 1 1 d . . . . .
H65A H 0.748584 0.226774 0.185037 0.108 Uiso 1 1 calc R U . . .
H65B H 0.808314 0.184373 0.244276 0.108 Uiso 1 1 calc R U . . .
H65C H 0.849070 0.219797 0.194638 0.108 Uiso 1 1 calc R U . . .
C66 C 0.8465(3) 0.30199(14) 0.2768(3) 0.0589(11) Uani 1 1 d . . . . .
H66A H 0.897730 0.306030 0.261421 0.088 Uiso 1 1 calc R U . . .
H66B H 0.855237 0.321634 0.326970 0.088 Uiso 1 1 calc R U . . .
H66C H 0.792736 0.312924 0.230177 0.088 Uiso 1 1 calc R U . . .
C67 C 0.8533(2) 0.23526(14) 0.3704(2) 0.0461(8) Uani 1 1 d . . . . .
H67 H 0.873238 0.258363 0.415082 0.055 Uiso 1 1 calc R U . . .

loop_
_atom_site_aniso_label
_atom_site_aniso_U_11
_atom_site_aniso_U_22
_atom_site_aniso_U_33
_atom_site_aniso_U_23
_atom_site_aniso_U_13
_atom_site_aniso_U_12
Zn1 0.0217(2) 0.0192(2) 0.0372(2) -0.00366(14) 0.01503(16) -0.00432(13)
Zn2 0.01545(18) 0.01626(19) 0.0308(2) -0.00126(13) 0.00913(15) 0.00119(11)
O1 0.0358(11) 0.0233(10) 0.0482(12) -0.0085(9) 0.0242(10) -0.0058(8)
O2 0.0471(12) 0.0335(11) 0.0395(11) -0.0117(9) 0.0242(10) -0.0111(9)
O3 0.0190(8) 0.0213(9) 0.0312(9) -0.0025(7) 0.0120(7) 0.0026(7)
O4 0.0177(9) 0.0410(12) 0.0454(12) -0.0135(10) 0.0038(9) 0.0056(8)
O5 0.0208(9) 0.0219(10) 0.0501(12) 0.0039(9) 0.0122(9) -0.0035(7)
O6 0.0184(9) 0.0302(10) 0.0455(12) 0.0017(9) 0.0058(8) -0.0025(8)
O7 0.0312(10) 0.0252(10) 0.0435(11) -0.0007(9) 0.0206(9) -0.0087(8)
O8 0.0296(11) 0.0654(16) 0.0481(13) 0.0056(12) 0.0109(10) -0.0211(11)
O9 0.0366(11) 0.0288(10) 0.0340(11) 0.0023(8) 0.0135(9) -0.0030(8)
O10 0.0874(19) 0.0285(12) 0.0552(15) 0.0070(11) 0.0436(14) 0.0090(12)
O11 0.0226(10) 0.0294(11) 0.0876(19) -0.0159(12) 0.0119(11) -0.0017(9)
O12 0.0267(10) 0.0238(10) 0.0397(11) -0.0041(8) 0.0152(8) 0.0018(8)
O13 0.0467(15) 0.072(2) 0.094(2) 0.0479(18) 0.0156(15) 0.0034(14)
N1 0.0325(13) 0.0258(12) 0.0349(13) -0.0066(10) 0.0170(10) -0.0092(10)
N2 0.0550(17) 0.0408(15) 0.0377(14) -0.0045(12) 0.0246(13) -0.0027(13)
N3 0.0228(11) 0.0242(11) 0.0278(11) -0.0016(9) 0.0081(9) 0.0013(9)
N4 0.0320(13) 0.0476(16) 0.0324(13) -0.0115(11) 0.0107(11) -0.0063(11)
N5 0.0336(14) 0.0454(16) 0.0380(14) 0.0076(12) 0.0052(11) 0.0011(12)
N6 0.056(2) 0.111(4) 0.065(2) 0.010(2) 0.0143(19) -0.013(2)
N7 0.0325(13) 0.0319(13) 0.0408(14) 0.0028(11) 0.0120(11) -0.0010(10)
C1 0.0229(12) 0.0235(13) 0.0356(14) -0.0019(11) 0.0130(11) -0.0002(10)
C2 0.0219(12) 0.0223(13) 0.0264(13) -0.0003(10) 0.0071(10) 0.0023(10)
C3 0.0228(12) 0.0205(13) 0.0323(14) 0.0001(11) 0.0101(11) -0.0019(10)
C4 0.0209(12) 0.0214(13) 0.0286(13) -0.0006(10) 0.0116(10) 0.0008(9)
C5 0.0179(11) 0.0175(12) 0.0211(11) 0.0019(9) 0.0055(9) 0.0037(9)
C6 0.0219(12) 0.0207(12) 0.0237(12) 0.0011(10) 0.0087(10) 0.0006(10)
C7 0.0266(13) 0.0227(13) 0.0287(13) -0.0014(11) 0.0134(11) 0.0012(10)
C8 0.0191(11) 0.0176(12) 0.0182(11) 0.0022(9) 0.0076(9) 0.0007(9)
C9 0.0170(11) 0.0178(12) 0.0199(11) 0.0016(9) 0.0069(9) -0.0004(9)
C10 0.0169(11) 0.0190(12) 0.0174(11) 0.0027(9) 0.0077(9) 0.0015(9)
C11 0.0174(11) 0.0170(11) 0.0177(11) 0.0016(9) 0.0062(9) 0.0016(9)
C12 0.0171(11) 0.0179(12) 0.0179(11) 0.0034(9) 0.0064(9) 0.0003(9)
C13 0.0178(11) 0.0180(12) 0.0184(11) 0.0023(9) 0.0083(9) 0.0030(9)
C14 0.0172(11) 0.0151(11) 0.0190(11) 0.0036(9) 0.0087(9) 0.0005(9)
C15 0.0164(11) 0.0210(12) 0.0171(11) 0.0014(9) 0.0045(9) -0.0002(9)
C16 0.0191(11) 0.0206(12) 0.0156(11) 0.0007(9) 0.0064(9) 0.0016(9)
C17 0.0158(11) 0.0167(11) 0.0230(12) 0.0029(9) 0.0072(9) 0.0013(9)
C18 0.0196(12) 0.0219(13) 0.0266(13) 0.0043(10) 0.0087(10) 0.0030(10)
C19 0.0154(11) 0.0201(12) 0.0248(12) -0.0003(10) 0.0040(9) -0.0009(9)
C20 0.0200(12) 0.0183(12) 0.0221(12) -0.0007(9) 0.0081(10) -0.0015(9)
C21 0.0180(11) 0.0191(12) 0.0206(11) 0.0005(9) 0.0098(9) 0.0008(9)
C22 0.0166(11) 0.0178(12) 0.0244(12) 0.0010(9) 0.0081(9) 0.0038(9)
C23 0.0224(12) 0.0173(12) 0.0295(13) 0.0013(10) 0.0114(10) 0.0016(10)
C24 0.0190(12) 0.0207(12) 0.0291(13) -0.0015(10) 0.0103(10) 0.0004(10)
C25 0.0194(12) 0.0221(13) 0.0365(14) -0.0053(11) 0.0121(11) -0.0004(10)
C26 0.0172(12) 0.0220(13) 0.0318(13) 0.0038(10) 0.0079(10) 0.0035(10)
C27 0.0181(12) 0.0175(12) 0.0288(13) 0.0038(10) 0.0092(10) 0.0021(9)
C28 0.0315(15) 0.0288(15) 0.0363(15) -0.0064(12) 0.0176(12) -0.0109(12)
C29 0.0257(13) 0.0233(13) 0.0276(13) -0.0064(10) 0.0132(11) -0.0073(10)
C30 0.0315(14) 0.0208(12) 0.0226(12) -0.0027(10) 0.0144(11) -0.0058(10)
C31 0.0247(12) 0.0212(12) 0.0204(12) -0.0038(10) 0.0092(10) -0.0026(10)
C32 0.0227(12) 0.0182(12) 0.0206(11) -0.0053(9) 0.0118(10) -0.0041(9)
C33 0.0238(12) 0.0239(13) 0.0238(12) 0.0007(10) 0.0108(10) -0.0025(10)
C34 0.0226(13) 0.0291(14) 0.0289(13) -0.0008(11) 0.0105(11) -0.0038(11)
C35 0.0217(12) 0.0197(12) 0.0168(11) -0.0048(9) 0.0085(9) -0.0042(9)
C36 0.0180(11) 0.0195(12) 0.0219(11) -0.0018(9) 0.0078(9) -0.0004(9)
C37 0.0239(12) 0.0159(11) 0.0197(11) -0.0029(9) 0.0081(10) -0.0030(9)
C38 0.0205(12) 0.0176(12) 0.0215(11) -0.0041(9) 0.0098(9) -0.0044(9)
C39 0.0213(12) 0.0173(12) 0.0179(11) -0.0039(9) 0.0072(9) -0.0027(9)
C40 0.0198(11) 0.0169(11) 0.0199(11) -0.0019(9) 0.0076(9) -0.0023(9)
C41 0.0216(12) 0.0161(12) 0.0230(12) -0.0017(9) 0.0058(10) -0.0045(9)
C42 0.0281(13) 0.0194(12) 0.0246(12) -0.0034(10) 0.0107(10) -0.0051(10)
C43 0.0316(14) 0.0285(14) 0.0221(12) -0.0016(11) 0.0083(11) -0.0131(11)
C44 0.0292(14) 0.0250(14) 0.0279(13) 0.0014(11) 0.0064(11) -0.0026(11)
C45 0.0336(15) 0.0357(16) 0.0320(15) -0.0009(12) 0.0146(12) -0.0067(12)
C46 0.0385(16) 0.0225(14) 0.0469(17) 0.0070(12) 0.0227(14) 0.0071(12)
C47 0.0347(15) 0.0223(14) 0.0379(15) 0.0046(11) 0.0202(13) 0.0032(11)
C48 0.0202(12) 0.0175(12) 0.0200(11) -0.0005(9) 0.0092(9) -0.0009(9)
C49 0.0228(12) 0.0160(12) 0.0230(12) -0.0029(9) 0.0092(10) -0.0032(9)
C50 0.0200(12) 0.0212(13) 0.0289(13) -0.0042(10) 0.0076(10) -0.0048(10)
C51 0.0230(13) 0.0196(12) 0.0280(13) -0.0002(10) 0.0107(10) -0.0007(10)
C52 0.0257(13) 0.0204(13) 0.0406(15) -0.0018(11) 0.0150(12) -0.0017(10)
C53 0.0275(13) 0.0153(12) 0.0262(12) -0.0015(10) 0.0102(10) -0.0017(10)
C54 0.0223(12) 0.0158(12) 0.0235(12) -0.0005(9) 0.0080(10) -0.0048(9)
C55 0.0396(16) 0.0347(16) 0.0390(16) -0.0049(13) 0.0173(13) -0.0087(13)
C56 0.061(2) 0.0396(18) 0.0425(19) -0.0129(15) 0.0173(17) -0.0182(17)
C57 0.053(2) 0.0449(19) 0.0421(18) -0.0086(15) 0.0145(16) -0.0275(17)
C58 0.0253(13) 0.0324(15) 0.0384(15) -0.0058(12) 0.0126(12) -0.0004(11)
C59 0.0321(16) 0.058(2) 0.0325(16) 0.0074(15) 0.0019(13) -0.0033(15)
C60 0.0289(15) 0.0329(16) 0.0418(17) 0.0069(13) 0.0048(13) 0.0009(12)
C61 0.065(3) 0.078(3) 0.043(2) -0.004(2) 0.0148(19) 0.001(2)
C62 0.0429(19) 0.055(2) 0.0437(19) 0.0074(16) 0.0096(15) -0.0086(16)
C63 0.065(3) 0.112(4) 0.052(2) -0.006(3) 0.021(2) -0.012(3)
C64 0.097(4) 0.092(4) 0.084(4) 0.007(3) -0.015(3) 0.020(3)
C65 0.076(3) 0.088(3) 0.057(2) -0.026(2) 0.031(2) -0.027(3)
C66 0.045(2) 0.041(2) 0.091(3) 0.020(2) 0.027(2) 0.0067(16)
C67 0.0341(17) 0.058(2) 0.0443(18) 0.0097(16) 0.0132(14) 0.0024(15)

loop_
_atom_type_symbol
_atom_type_description
_atom_type_scat_dispersion_real
_atom_type_scat_dispersion_imag
_atom_type_scat_source
C C 0.0181 0.0091 'International Tables Vol C Tables 4.2.6.8 and 6.1.1.4'
H H 0.0000 0.0000 'International Tables Vol C Tables 4.2.6.8 and 6.1.1.4'
N N 0.0311 0.0180 'International Tables Vol C Tables 4.2.6.8 and 6.1.1.4'
O O 0.0492 0.0322 'International Tables Vol C Tables 4.2.6.8 and 6.1.1.4'
Zn Zn -1.5491 0.6778 'International Tables Vol C Tables 4.2.6.8 and 6.1.1.4'

loop_
_geom_angle_atom_site_label_1
_geom_angle_atom_site_label_2
_geom_angle_atom_site_label_3
_geom_angle
_geom_angle_site_symmetry_1
_geom_angle_site_symmetry_3
_geom_angle_publ_flag
O1 Zn1 N1 121.68(9) . . ?
O7 Zn1 O1 101.33(8) . . ?
O7 Zn1 O12 129.34(8) . 1_455 ?
O7 Zn1 N1 95.95(9) . . ?
O12 Zn1 O1 100.21(8) 1_455 . ?
O12 Zn1 N1 110.37(9) 1_455 . ?
O3 Zn2 O5 123.53(8) . 1_655 ?
O3 Zn2 O9 118.60(8) . 1_545 ?
O3 Zn2 N3 100.41(8) . . ?
O5 Zn2 O9 99.86(8) 1_655 1_545 ?
O5 Zn2 N3 116.48(9) 1_655 . ?
O9 Zn2 N3 95.11(9) 1_545 . ?
C1 O1 Zn1 111.28(18) . . ?
C18 O3 Zn2 123.47(16) . . ?
C25 O5 Zn2 107.89(16) . 1_455 ?
C28 O7 Zn1 113.47(18) . . ?
C45 O9 Zn2 109.8(2) . 1_565 ?
C52 O12 Zn1 105.99(17) . 1_655 ?
C55 N1 Zn1 127.1(2) . . ?
C55 N1 C57 105.9(3) . . ?
C57 N1 Zn1 124.0(2) . . ?
C55 N2 H2 126.2 . . ?
C55 N2 C56 107.7(3) . . ?
C56 N2 H2 126.2 . . ?
C58 N3 Zn2 127.4(2) . . ?
C58 N3 H3 126.7 . . ?
C58 N3 C60 106.6(3) . . ?
C60 N3 Zn2 125.9(2) . . ?
C60 N3 H3 126.7 . . ?
C58 N4 H4 126.0 . . ?
C58 N4 C59 107.9(3) . . ?
C59 N4 H4 126.0 . . ?
H5A N5 H5B 107.9 . . ?
C61 N5 H5A 109.2 . . ?
C61 N5 H5B 109.2 . . ?
C62 N5 H5A 109.2 . . ?
C62 N5 H5B 109.2 . . ?
C62 N5 C61 112.1(3) . . ?
H6A N6 H6B 108.3 . . ?
C63 N6 H6A 109.9 . . ?
C63 N6 H6B 109.9 . . ?
C63 N6 C64 109.0(5) . . ?
C64 N6 H6A 109.9 . . ?
C64 N6 H6B 109.9 . . ?
C66 N7 C65 117.3(4) . . ?
C67 N7 C65 120.3(3) . . ?
C67 N7 C66 122.4(3) . . ?
O1 C1 C2 116.6(2) . . ?
O2 C1 O1 124.5(3) . . ?
O2 C1 C2 118.9(2) . . ?
C3 C2 C1 121.3(2) . . ?
C3 C2 C7 119.0(2) . . ?
C7 C2 C1 119.6(2) . . ?
C2 C3 H3A 119.5 . . ?
C2 C3 C4 120.9(2) . . ?
C4 C3 H3A 119.5 . . ?
C3 C4 H4A 119.9 . . ?
C5 C4 C3 120.2(2) . . ?
C5 C4 H4A 119.9 . . ?
C4 C5 C6 118.4(2) . . ?
C4 C5 C8 122.4(2) . . ?
C6 C5 C8 119.0(2) . . ?
C5 C6 H6 119.6 . . ?
C7 C6 C5 120.9(2) . . ?
C7 C6 H6 119.6 . . ?
C2 C7 H7 119.8 . . ?
C6 C7 C2 120.4(2) . . ?
C6 C7 H7 119.8 . . ?
C9 C8 C5 121.2(2) . . ?
C9 C8 C13 118.7(2) . . ?
C13 C8 C5 120.0(2) . . ?
C8 C9 H9 119.5 . . ?
C8 C9 C10 121.0(2) . . ?
C10 C9 H9 119.5 . . ?
C9 C10 C14 120.6(2) . . ?
C11 C10 C9 119.0(2) . . ?
C11 C10 C14 120.3(2) . . ?
C10 C11 H11 119.4 . . ?
C10 C11 C12 121.2(2) . . ?
C12 C11 H11 119.4 . . ?
C11 C12 C21 121.9(2) . . ?
C13 C12 C11 118.4(2) . . ?
C13 C12 C21 119.6(2) . . ?
C8 C13 H13 119.1 . . ?
C12 C13 C8 121.7(2) . . ?
C12 C13 H13 119.1 . . ?
C15 C14 C10 120.9(2) . . ?
C15 C14 C20 118.0(2) . . ?
C20 C14 C10 121.1(2) . . ?
C14 C15 H15 119.4 . . ?
C16 C15 C14 121.1(2) . . ?
C16 C15 H15 119.4 . . ?
C15 C16 H16 119.7 . . ?
C15 C16 C17 120.7(2) . . ?
C17 C16 H16 119.7 . . ?
C16 C17 C18 121.1(2) . . ?
C16 C17 C19 118.6(2) . . ?
C19 C17 C18 120.4(2) . . ?
O3 C18 C17 116.1(2) . . ?
O4 C18 O3 125.3(2) . . ?
O4 C18 C17 118.6(2) . . ?
C17 C19 H19 119.6 . . ?
C20 C19 C17 120.8(2) . . ?
C20 C19 H19 119.6 . . ?
C14 C20 H20 119.6 . . ?
C19 C20 C14 120.8(2) . . ?
C19 C20 H20 119.6 . . ?
C22 C21 C12 121.1(2) . . ?
C27 C21 C12 120.9(2) . . ?
C27 C21 C22 117.9(2) . . ?
C21 C22 H22 119.4 . . ?
C23 C22 C21 121.2(2) . . ?
C23 C22 H22 119.4 . . ?
C22 C23 H23 120.0 . . ?
C22 C23 C24 120.0(2) . . ?
C24 C23 H23 120.0 . . ?
C23 C24 C25 121.4(2) . . ?
C26 C24 C23 119.4(2) . . ?
C26 C24 C25 119.2(2) . . ?
O5 C25 C24 117.1(2) . . ?
O6 C25 O5 123.1(2) . . ?
O6 C25 C24 119.7(2) . . ?
C24 C26 H26 119.8 . . ?
C27 C26 C24 120.5(2) . . ?
C27 C26 H26 119.8 . . ?
C21 C27 H27 119.5 . . ?
C26 C27 C21 121.0(2) . . ?
C26 C27 H27 119.5 . . ?
O7 C28 C29 116.5(3) . . ?
O8 C28 O7 124.3(3) . . ?
O8 C28 C29 119.3(3) . . ?
C30 C29 C28 120.9(2) . . ?
C34 C29 C28 119.8(2) . . ?
C34 C29 C30 119.3(2) . . ?
C29 C30 H30 119.7 . . ?
C31 C30 C29 120.6(2) . . ?
C31 C30 H30 119.7 . . ?
C30 C31 H31 119.7 . . ?
C30 C31 C32 120.6(2) . . ?
C32 C31 H31 119.7 . . ?
C31 C32 C35 121.5(2) . . ?
C33 C32 C31 118.2(2) . . ?
C33 C32 C35 120.3(2) . . ?
C32 C33 H33 119.5 . . ?
C34 C33 C32 121.0(2) . . ?
C34 C33 H33 119.5 . . ?
C29 C34 C33 120.3(2) . . ?
C29 C34 H34 119.8 . . ?
C33 C34 H34 119.8 . . ?
C36 C35 C32 120.6(2) . . ?
C40 C35 C32 120.5(2) . . ?
C40 C35 C36 118.8(2) . . ?
C35 C36 H36 119.4 . . ?
C35 C36 C37 121.2(2) . . ?
C37 C36 H36 119.4 . . ?
C36 C37 C38 119.0(2) . . ?
C36 C37 C41 119.7(2) . . ?
C38 C37 C41 121.2(2) . . ?
C37 C38 H38 119.5 . . ?
C39 C38 C37 121.0(2) . . ?
C39 C38 H38 119.5 . . ?
C38 C39 C40 118.7(2) . . ?
C38 C39 C48 120.1(2) . . ?
C40 C39 C48 121.2(2) . . ?
C35 C40 C39 121.3(2) . . ?
C35 C40 H40 119.3 . . ?
C39 C40 H40 119.3 . . ?
C42 C41 C37 121.5(2) . . ?
C42 C41 C47 117.9(2) . . ?
C47 C41 C37 120.6(2) . . ?
C41 C42 H42 119.6 . . ?
C41 C42 C43 120.8(3) . . ?
C43 C42 H42 119.6 . . ?
C42 C43 H43 119.6 . . ?
C44 C43 C42 120.7(3) . . ?
C44 C43 H43 119.6 . . ?
C43 C44 C45 122.6(3) . . ?
C43 C44 C46 118.4(3) . . ?
C46 C44 C45 119.0(3) . . ?
O9 C45 C44 116.8(3) . . ?
O10 C45 O9 124.0(3) . . ?
O10 C45 C44 119.2(3) . . ?
C44 C46 H46 119.4 . . ?
C44 C46 C47 121.2(3) . . ?
C47 C46 H46 119.4 . . ?
C41 C47 H47 119.5 . . ?
C46 C47 C41 120.9(3) . . ?
C46 C47 H47 119.5 . . ?
C49 C48 C39 121.5(2) . . ?
C49 C48 C54 118.0(2) . . ?
C54 C48 C39 120.5(2) . . ?
C48 C49 H49 119.6 . . ?
C50 C49 C48 120.8(2) . . ?
C50 C49 H49 119.6 . . ?
C49 C50 H50 119.7 . . ?
C49 C50 C51 120.6(2) . . ?
C51 C50 H50 119.7 . . ?
C50 C51 C52 119.6(2) . . ?
C50 C51 C53 119.2(2) . . ?
C53 C51 C52 121.1(2) . . ?
O11 C52 O12 123.3(3) . . ?
O11 C52 C51 119.7(2) . . ?
O12 C52 C51 117.0(2) . . ?
C51 C53 H53 119.8 . . ?
C54 C53 C51 120.4(2) . . ?
C54 C53 H53 119.8 . . ?
C48 C54 H54 119.5 . . ?
C53 C54 C48 120.9(2) . . ?
C53 C54 H54 119.5 . . ?
N1 C55 N2 110.8(3) . . ?
N1 C55 H55 124.6 . . ?
N2 C55 H55 124.6 . . ?
N2 C56 H56 127.0 . . ?
C57 C56 N2 106.0(3) . . ?
C57 C56 H56 127.0 . . ?
N1 C57 H57 125.2 . . ?
C56 C57 N1 109.6(3) . . ?
C56 C57 H57 125.2 . . ?
N3 C58 N4 110.2(3) . . ?
N3 C58 H58 124.9 . . ?
N4 C58 H58 124.9 . . ?
N4 C59 H59 126.7 . . ?
C60 C59 N4 106.5(3) . . ?
C60 C59 H59 126.7 . . ?
N3 C60 H60 125.6 . . ?
C59 C60 N3 108.7(3) . . ?
C59 C60 H60 125.6 . . ?
N5 C61 H61A 109.5 . . ?
N5 C61 H61B 109.5 . . ?
N5 C61 H61C 109.5 . . ?
H61A C61 H61B 109.5 . . ?
H61A C61 H61C 109.5 . . ?
H61B C61 H61C 109.5 . . ?
N5 C62 H62A 109.5 . . ?
N5 C62 H62B 109.5 . . ?
N5 C62 H62C 109.5 . . ?
H62A C62 H62B 109.5 . . ?
H62A C62 H62C 109.5 . . ?
H62B C62 H62C 109.5 . . ?
N6 C63 H63A 109.5 . . ?
N6 C63 H63B 109.5 . . ?
N6 C63 H63C 109.5 . . ?
H63A C63 H63B 109.5 . . ?
H63A C63 H63C 109.5 . . ?
H63B C63 H63C 109.5 . . ?
N6 C64 H64A 109.5 . . ?
N6 C64 H64B 109.5 . . ?
N6 C64 H64C 109.5 . . ?
H64A C64 H64B 109.5 . . ?
H64A C64 H64C 109.5 . . ?
H64B C64 H64C 109.5 . . ?
N7 C65 H65A 109.5 . . ?
N7 C65 H65B 109.5 . . ?
N7 C65 H65C 109.5 . . ?
H65A C65 H65B 109.5 . . ?
H65A C65 H65C 109.5 . . ?
H65B C65 H65C 109.5 . . ?
N7 C66 H66A 109.5 . . ?
N7 C66 H66B 109.5 . . ?
N7 C66 H66C 109.5 . . ?
H66A C66 H66B 109.5 . . ?
H66A C66 H66C 109.5 . . ?
H66B C66 H66C 109.5 . . ?
O13 C67 N7 124.8(4) . . ?
O13 C67 H67 117.6 . . ?
N7 C67 H67 117.6 . . ?

loop_
_geom_bond_atom_site_label_1
_geom_bond_atom_site_label_2
_geom_bond_distance
_geom_bond_site_symmetry_2
_geom_bond_publ_flag
Zn1 O1 1.996(2) . ?
Zn1 O7 1.9768(19) . ?
Zn1 O12 1.9802(19) 1_455 ?
Zn1 N1 2.005(3) . ?
Zn2 O3 1.9637(17) . ?
Zn2 O5 1.9668(18) 1_655 ?
Zn2 O9 2.029(2) 1_545 ?
Zn2 N3 2.040(2) . ?
O1 C1 1.268(3) . ?
O2 C1 1.251(4) . ?
O3 C18 1.269(3) . ?
O4 C18 1.245(3) . ?
O5 C25 1.277(3) . ?
O6 C25 1.239(3) . ?
O7 C28 1.264(4) . ?
O8 C28 1.251(4) . ?
O9 C45 1.246(4) . ?
O10 C45 1.239(4) . ?
O11 C52 1.232(4) . ?
O12 C52 1.284(3) . ?
O13 C67 1.238(5) . ?
N1 C55 1.306(4) . ?
N1 C57 1.375(4) . ?
N2 H2 0.8800 . ?
N2 C55 1.344(4) . ?
N2 C56 1.362(5) . ?
N3 H3 0.8800 . ?
N3 C58 1.318(4) . ?
N3 C60 1.376(4) . ?
N4 H4 0.8800 . ?
N4 C58 1.338(4) . ?
N4 C59 1.364(5) . ?
N5 H5A 0.9100 . ?
N5 H5B 0.9100 . ?
N5 C61 1.501(5) . ?
N5 C62 1.459(5) . ?
N6 H6A 0.9100 . ?
N6 H6B 0.9100 . ?
N6 C63 1.461(7) . ?
N6 C64 1.471(7) . ?
N7 C65 1.443(5) . ?
N7 C66 1.437(4) . ?
N7 C67 1.311(4) . ?
C1 C2 1.506(4) . ?
C2 C3 1.389(4) . ?
C2 C7 1.389(4) . ?
C3 H3A 0.9500 . ?
C3 C4 1.394(4) . ?
C4 H4A 0.9500 . ?
C4 C5 1.394(4) . ?
C5 C6 1.406(4) . ?
C5 C8 1.482(3) . ?
C6 H6 0.9500 . ?
C6 C7 1.384(4) . ?
C7 H7 0.9500 . ?
C8 C9 1.398(3) . ?
C8 C13 1.399(3) . ?
C9 H9 0.9500 . ?
C9 C10 1.403(3) . ?
C10 C11 1.394(3) . ?
C10 C14 1.488(3) . ?
C11 H11 0.9500 . ?
C11 C12 1.405(3) . ?
C12 C13 1.394(3) . ?
C12 C21 1.477(3) . ?
C13 H13 0.9500 . ?
C14 C15 1.398(3) . ?
C14 C20 1.405(3) . ?
C15 H15 0.9500 . ?
C15 C16 1.383(3) . ?
C16 H16 0.9500 . ?
C16 C17 1.396(3) . ?
C17 C18 1.506(3) . ?
C17 C19 1.397(4) . ?
C19 H19 0.9500 . ?
C19 C20 1.384(4) . ?
C20 H20 0.9500 . ?
C21 C22 1.402(3) . ?
C21 C27 1.402(3) . ?
C22 H22 0.9500 . ?
C22 C23 1.388(4) . ?
C23 H23 0.9500 . ?
C23 C24 1.396(4) . ?
C24 C25 1.508(3) . ?
C24 C26 1.390(4) . ?
C26 H26 0.9500 . ?
C26 C27 1.386(4) . ?
C27 H27 0.9500 . ?
C28 C29 1.502(4) . ?
C29 C30 1.394(4) . ?
C29 C34 1.385(4) . ?
C30 H30 0.9500 . ?
C30 C31 1.383(4) . ?
C31 H31 0.9500 . ?
C31 C32 1.400(4) . ?
C32 C33 1.400(4) . ?
C32 C35 1.486(3) . ?
C33 H33 0.9500 . ?
C33 C34 1.387(4) . ?
C34 H34 0.9500 . ?
C35 C36 1.395(4) . ?
C35 C40 1.391(3) . ?
C36 H36 0.9500 . ?
C36 C37 1.397(4) . ?
C37 C38 1.398(4) . ?
C37 C41 1.492(3) . ?
C38 H38 0.9500 . ?
C38 C39 1.395(3) . ?
C39 C40 1.405(3) . ?
C39 C48 1.474(3) . ?
C40 H40 0.9500 . ?
C41 C42 1.392(4) . ?
C41 C47 1.392(4) . ?
C42 H42 0.9500 . ?
C42 C43 1.396(4) . ?
C43 H43 0.9500 . ?
C43 C44 1.384(4) . ?
C44 C45 1.528(4) . ?
C44 C46 1.384(4) . ?
C46 H46 0.9500 . ?
C46 C47 1.384(4) . ?
C47 H47 0.9500 . ?
C48 C49 1.401(3) . ?
C48 C54 1.409(3) . ?
C49 H49 0.9500 . ?
C49 C50 1.383(4) . ?
C50 H50 0.9500 . ?
C50 C51 1.392(4) . ?
C51 C52 1.507(4) . ?
C51 C53 1.392(4) . ?
C53 H53 0.9500 . ?
C53 C54 1.379(4) . ?
C54 H54 0.9500 . ?
C55 H55 0.9500 . ?
C56 H56 0.9500 . ?
C56 C57 1.345(5) . ?
C57 H57 0.9500 . ?
C58 H58 0.9500 . ?
C59 H59 0.9500 . ?
C59 C60 1.349(5) . ?
C60 H60 0.9500 . ?
C61 H61A 0.9800 . ?
C61 H61B 0.9800 . ?
C61 H61C 0.9800 . ?
C62 H62A 0.9800 . ?
C62 H62B 0.9800 . ?
C62 H62C 0.9800 . ?
C63 H63A 0.9800 . ?
C63 H63B 0.9800 . ?
C63 H63C 0.9800 . ?
C64 H64A 0.9800 . ?
C64 H64B 0.9800 . ?
C64 H64C 0.9800 . ?
C65 H65A 0.9800 . ?
C65 H65B 0.9800 . ?
C65 H65C 0.9800 . ?
C66 H66A 0.9800 . ?
C66 H66B 0.9800 . ?
C66 H66C 0.9800 . ?
C67 H67 0.9500 . ?

loop_
_geom_torsion_atom_site_label_1
_geom_torsion_atom_site_label_2
_geom_torsion_atom_site_label_3
_geom_torsion_atom_site_label_4
_geom_torsion
_geom_torsion_site_symmetry_1
_geom_torsion_site_symmetry_2
_geom_torsion_site_symmetry_3
_geom_torsion_site_symmetry_4
_geom_torsion_publ_flag
Zn1 O1 C1 O2 -0.6(4) . . . . ?
Zn1 O1 C1 C2 179.98(17) . . . . ?
Zn1 O7 C28 O8 -1.7(4) . . . . ?
Zn1 O7 C28 C29 177.81(18) . . . . ?
Zn1 O12 C52 O11 4.2(4) 1_655 . . . ?
Zn1 O12 C52 C51 -174.8(2) 1_655 . . . ?
Zn1 N1 C55 N2 -160.7(2) . . . . ?
Zn1 N1 C57 C56 162.3(3) . . . . ?
Zn2 O3 C18 O4 4.4(4) . . . . ?
Zn2 O3 C18 C17 -177.24(15) . . . . ?
Zn2 O5 C25 O6 -4.0(3) 1_455 . . . ?
Zn2 O5 C25 C24 176.73(18) 1_455 . . . ?
Zn2 O9 C45 O10 -0.2(4) 1_565 . . . ?
Zn2 O9 C45 C44 -177.49(19) 1_565 . . . ?
Zn2 N3 C58 N4 177.09(18) . . . . ?
Zn2 N3 C60 C59 -176.9(2) . . . . ?
O1 C1 C2 C3 20.6(4) . . . . ?
O1 C1 C2 C7 -161.4(3) . . . . ?
O2 C1 C2 C3 -158.9(3) . . . . ?
O2 C1 C2 C7 19.2(4) . . . . ?
O7 C28 C29 C30 3.1(4) . . . . ?
O7 C28 C29 C34 -177.4(3) . . . . ?
O8 C28 C29 C30 -177.4(3) . . . . ?
O8 C28 C29 C34 2.1(4) . . . . ?
N2 C56 C57 N1 -1.2(5) . . . . ?
N4 C59 C60 N3 0.7(4) . . . . ?
C1 C2 C3 C4 176.2(2) . . . . ?
C1 C2 C7 C6 -178.1(2) . . . . ?
C2 C3 C4 C5 1.8(4) . . . . ?
C3 C2 C7 C6 0.1(4) . . . . ?
C3 C4 C5 C6 0.1(4) . . . . ?
C3 C4 C5 C8 -176.2(2) . . . . ?
C4 C5 C6 C7 -1.9(4) . . . . ?
C4 C5 C8 C9 34.2(3) . . . . ?
C4 C5 C8 C13 -150.4(2) . . . . ?
C5 C6 C7 C2 1.8(4) . . . . ?
C5 C8 C9 C10 173.3(2) . . . . ?
C5 C8 C13 C12 -173.4(2) . . . . ?
C6 C5 C8 C9 -142.1(2) . . . . ?
C6 C5 C8 C13 33.3(3) . . . . ?
C7 C2 C3 C4 -1.8(4) . . . . ?
C8 C5 C6 C7 174.6(2) . . . . ?
C8 C9 C10 C11 0.9(3) . . . . ?
C8 C9 C10 C14 -177.6(2) . . . . ?
C9 C8 C13 C12 2.1(3) . . . . ?
C9 C10 C11 C12 0.3(3) . . . . ?
C9 C10 C14 C15 -147.7(2) . . . . ?
C9 C10 C14 C20 34.2(3) . . . . ?
C10 C11 C12 C13 -0.4(3) . . . . ?
C10 C11 C12 C21 -178.7(2) . . . . ?
C10 C14 C15 C16 -178.8(2) . . . . ?
C10 C14 C20 C19 179.3(2) . . . . ?
C11 C10 C14 C15 33.8(3) . . . . ?
C11 C10 C14 C20 -144.4(2) . . . . ?
C11 C12 C13 C8 -0.8(3) . . . . ?
C11 C12 C21 C22 40.5(3) . . . . ?
C11 C12 C21 C27 -142.2(2) . . . . ?
C12 C21 C22 C23 175.7(2) . . . . ?
C12 C21 C27 C26 -177.0(2) . . . . ?
C13 C8 C9 C10 -2.1(3) . . . . ?
C13 C12 C21 C22 -137.8(2) . . . . ?
C13 C12 C21 C27 39.5(3) . . . . ?
C14 C10 C11 C12 178.9(2) . . . . ?
C14 C15 C16 C17 -0.1(4) . . . . ?
C15 C14 C20 C19 1.1(4) . . . . ?
C15 C16 C17 C18 -179.8(2) . . . . ?
C15 C16 C17 C19 0.4(4) . . . . ?
C16 C17 C18 O3 -4.3(3) . . . . ?
C16 C17 C18 O4 174.2(2) . . . . ?
C16 C17 C19 C20 0.1(4) . . . . ?
C17 C19 C20 C14 -0.9(4) . . . . ?
C18 C17 C19 C20 -179.8(2) . . . . ?
C19 C17 C18 O3 175.6(2) . . . . ?
C19 C17 C18 O4 -5.9(4) . . . . ?
C20 C14 C15 C16 -0.6(4) . . . . ?
C21 C12 C13 C8 177.5(2) . . . . ?
C21 C22 C23 C24 1.9(4) . . . . ?
C22 C21 C27 C26 0.3(4) . . . . ?
C22 C23 C24 C25 -179.9(2) . . . . ?
C22 C23 C24 C26 -1.0(4) . . . . ?
C23 C24 C25 O5 20.9(4) . . . . ?
C23 C24 C25 O6 -158.4(3) . . . . ?
C23 C24 C26 C27 -0.3(4) . . . . ?
C24 C26 C27 C21 0.6(4) . . . . ?
C25 C24 C26 C27 178.6(2) . . . . ?
C26 C24 C25 O5 -158.0(3) . . . . ?
C26 C24 C25 O6 22.7(4) . . . . ?
C27 C21 C22 C23 -1.6(4) . . . . ?
C28 C29 C30 C31 180.0(2) . . . . ?
C28 C29 C34 C33 179.7(2) . . . . ?
C29 C30 C31 C32 -0.2(4) . . . . ?
C30 C29 C34 C33 -0.8(4) . . . . ?
C30 C31 C32 C33 0.1(4) . . . . ?
C30 C31 C32 C35 -177.8(2) . . . . ?
C31 C32 C33 C34 -0.4(4) . . . . ?
C31 C32 C35 C36 -147.5(2) . . . . ?
C31 C32 C35 C40 35.3(3) . . . . ?
C32 C33 C34 C29 0.8(4) . . . . ?
C32 C35 C36 C37 -175.4(2) . . . . ?
C32 C35 C40 C39 176.8(2) . . . . ?
C33 C32 C35 C36 34.6(3) . . . . ?
C33 C32 C35 C40 -142.6(2) . . . . ?
C34 C29 C30 C31 0.5(4) . . . . ?
C35 C32 C33 C34 177.5(2) . . . . ?
C35 C36 C37 C38 -2.1(4) . . . . ?
C35 C36 C37 C41 174.1(2) . . . . ?
C36 C35 C40 C39 -0.4(4) . . . . ?
C36 C37 C38 C39 0.9(4) . . . . ?
C36 C37 C41 C42 -139.1(3) . . . . ?
C36 C37 C41 C47 38.0(3) . . . . ?
C37 C38 C39 C40 0.6(3) . . . . ?
C37 C38 C39 C48 177.9(2) . . . . ?
C37 C41 C42 C43 175.6(2) . . . . ?
C37 C41 C47 C46 -178.1(3) . . . . ?
C38 C37 C41 C42 37.1(3) . . . . ?
C38 C37 C41 C47 -145.9(3) . . . . ?
C38 C39 C40 C35 -0.8(4) . . . . ?
C38 C39 C48 C49 37.2(3) . . . . ?
C38 C39 C48 C54 -138.9(2) . . . . ?
C39 C48 C49 C50 -175.5(2) . . . . ?
C39 C48 C54 C53 173.1(2) . . . . ?
C40 C35 C36 C37 1.9(4) . . . . ?
C40 C39 C48 C49 -145.6(2) . . . . ?
C40 C39 C48 C54 38.3(3) . . . . ?
C41 C37 C38 C39 -175.3(2) . . . . ?
C41 C42 C43 C44 2.8(4) . . . . ?
C42 C41 C47 C46 -0.9(4) . . . . ?
C42 C43 C44 C45 176.7(2) . . . . ?
C42 C43 C44 C46 -1.4(4) . . . . ?
C43 C44 C45 O9 37.0(4) . . . . ?
C43 C44 C45 O10 -140.5(3) . . . . ?
C43 C44 C46 C47 -1.1(4) . . . . ?
C44 C46 C47 C41 2.3(5) . . . . ?
C45 C44 C46 C47 -179.3(3) . . . . ?
C46 C44 C45 O9 -144.9(3) . . . . ?
C46 C44 C45 O10 37.7(4) . . . . ?
C47 C41 C42 C43 -1.5(4) . . . . ?
C48 C39 C40 C35 -178.0(2) . . . . ?
C48 C49 C50 C51 2.1(4) . . . . ?
C49 C48 C54 C53 -3.1(4) . . . . ?
C49 C50 C51 C52 179.3(2) . . . . ?
C49 C50 C51 C53 -2.6(4) . . . . ?
C50 C51 C52 O11 15.7(4) . . . . ?
C50 C51 C52 O12 -165.2(3) . . . . ?
C50 C51 C53 C54 0.2(4) . . . . ?
C51 C53 C54 C48 2.7(4) . . . . ?
C52 C51 C53 C54 178.3(2) . . . . ?
C53 C51 C52 O11 -162.4(3) . . . . ?
C53 C51 C52 O12 16.7(4) . . . . ?
C54 C48 C49 C50 0.7(4) . . . . ?
C55 N1 C57 C56 0.7(4) . . . . ?
C55 N2 C56 C57 1.3(4) . . . . ?
C56 N2 C55 N1 -0.9(4) . . . . ?
C57 N1 C55 N2 0.2(4) . . . . ?
C58 N3 C60 C59 -1.5(4) . . . . ?
C58 N4 C59 C60 0.3(4) . . . . ?
C59 N4 C58 N3 -1.3(3) . . . . ?
C60 N3 C58 N4 1.7(3) . . . . ?
C65 N7 C67 O13 -1.0(6) . . . . ?
C66 N7 C67 O13 177.8(3) . . . . ?

loop_
_smtbx_masks_void_nr
_smtbx_masks_void_average_x
_smtbx_masks_void_average_y
_smtbx_masks_void_average_z
_smtbx_masks_void_volume
_smtbx_masks_void_count_electrons
_smtbx_masks_void_content
1 0.000 0.000 0.000 28.4 4.7 '2 ?'
2 -0.833 0.250 0.117 707.7 177.7 '2 DMF,6 MeOH'
3 0.479 0.750 0.529 707.7 178.0 '2 DMF,6 MeOH'
4 0.500 0.500 0.500 28.4 4.7 '2 ?'
